data_1559639
loop_
_publ_author_name
'Guarnieri-Ib\'a\~nez, Alejandro'
'de Aguirre, Adiran'
'Besnard, C\'eline'
'Poblador-Bahamonde, Amalia I'
'Lacour, J\'er\^ome'

_publ_section_title
;
 Regiodivergent synthesis of pyrazino-indolines <i>vs.</i> triazocines
 <i>via</i> \a-imino carbenes addition to imidazolidines.
;
_journal_issue 4
_journal_name_full 'Chemical science'
_journal_page_first 1479
_journal_page_last 1485
_journal_paper_doi 10.1039/d0sc05725h
_journal_volume 12
_journal_year 2020
_chemical_formula_moiety 'C25 H24 N2'
_chemical_formula_sum 'C25 H24 N2'
_chemical_formula_weight 352.46
_space_group_crystal_system orthorhombic
_space_group_IT_number 61
_space_group_name_Hall '-P 2ac 2ab'
_space_group_name_H-M_alt 'P b c a'
_atom_sites_solution_hydrogens geom
_atom_sites_solution_primary dual
_audit_creation_date 2018-07-06
_audit_creation_method
;
Olex2 1.2
(compiled 2018.05.29 svn.r3508 for OlexSys, GUI svn.r5506)
;
_audit_update_record
;
2020-07-09 deposited with the CCDC.	2020-11-23 downloaded from the CCDC.
;
_cell_angle_alpha 90
_cell_angle_beta 90
_cell_angle_gamma 90
_cell_formula_units_Z 8
_cell_length_a 21.3021(10)
_cell_length_b 7.7181(4)
_cell_length_c 23.5444(12)
_cell_measurement_reflns_used 2532
_cell_measurement_temperature 180.01(10)
_cell_measurement_theta_max 70.6850
_cell_measurement_theta_min 4.2830
_cell_volume 3871.0(3)
_computing_cell_refinement 'CrysAlisPro 1.171.39.46 (Rigaku OD, 2018)'
_computing_data_collection 'CrysAlisPro 1.171.39.46 (Rigaku OD, 2018)'
_computing_data_reduction 'CrysAlisPro 1.171.39.46 (Rigaku OD, 2018)'
_computing_molecular_graphics 'Olex2 (Dolomanov et al., 2009)'
_computing_publication_material 'Olex2 (Dolomanov et al., 2009)'
_computing_structure_refinement 'ShelXL (Sheldrick, 2015)'
_computing_structure_solution 'ShelXT (Sheldrick, 2015)'
_diffrn_ambient_environment N~2~
_diffrn_ambient_temperature 180.01(10)
_diffrn_detector 'CCD plate'
_diffrn_detector_area_resol_mean 10.4670
_diffrn_detector_type Atlas
_diffrn_measured_fraction_theta_full 0.996
_diffrn_measured_fraction_theta_max 0.977
_diffrn_measurement_details
;
List of Runs (angles in degrees, time in seconds):

  # Type    Start    End  Width  t~exp~   \w     \q     \k     \f   Frames
#--------------------------------------------------------------------------
  1  \w    -66.00 -27.00   1.00   20.00    --  -41.74  38.00 -60.00   39
  2  \w    -64.00  33.00   1.00   20.00    --  -41.74  38.00  30.00   97
  3  \w    121.00 170.00   1.00   30.00    --  100.00  45.00-120.00   49
  4  \w     95.00 126.00   1.00   30.00    --  100.00 125.00-180.00   31
  5  \w     83.00 109.00   1.00   30.00    --  100.00-125.00-120.00   26
  6  \w     94.00 172.00   1.00   30.00    --  100.00 125.00-120.00   78
  7  \w     38.00 113.00   1.00   30.00    --  100.00-125.00  90.00   75
;
_diffrn_measurement_device 'four-circle diffractometer'
_diffrn_measurement_device_type 'SuperNova, Dual, Cu at home/near, Atlas'
_diffrn_measurement_method '\w scans'
_diffrn_orient_matrix_type 'CrysAlisPro convention (1999,Acta A55,543-557)'
_diffrn_orient_matrix_UB_11 0.0592905000
_diffrn_orient_matrix_UB_12 -0.0233060000
_diffrn_orient_matrix_UB_13 0.0367478000
_diffrn_orient_matrix_UB_21 0.0379969000
_diffrn_orient_matrix_UB_22 -0.0476914000
_diffrn_orient_matrix_UB_23 -0.0534013000
_diffrn_orient_matrix_UB_31 0.0165575000
_diffrn_orient_matrix_UB_32 0.1923861000
_diffrn_orient_matrix_UB_33 -0.0088319000
_diffrn_radiation_monochromator mirror
_diffrn_radiation_probe x-ray
_diffrn_radiation_type CuK\a
_diffrn_radiation_wavelength 1.54184
_diffrn_reflns_av_R_equivalents 0.0444
_diffrn_reflns_av_unetI/netI 0.0524
_diffrn_reflns_Laue_measured_fraction_full 0.996
_diffrn_reflns_Laue_measured_fraction_max 0.977
_diffrn_reflns_limit_h_max 25
_diffrn_reflns_limit_h_min -17
_diffrn_reflns_limit_k_max 9
_diffrn_reflns_limit_k_min -6
_diffrn_reflns_limit_l_max 19
_diffrn_reflns_limit_l_min -28
_diffrn_reflns_number 8929
_diffrn_reflns_point_group_measured_fraction_full 0.996
_diffrn_reflns_point_group_measured_fraction_max 0.977
_diffrn_reflns_theta_full 67.684
_diffrn_reflns_theta_max 70.460
_diffrn_reflns_theta_min 3.755
_diffrn_source 'micro-focus sealed X-ray tube'
_diffrn_source_type 'SuperNova (Cu) X-ray Source'
_exptl_absorpt_coefficient_mu 0.539
_exptl_absorpt_correction_T_max 1.000
_exptl_absorpt_correction_T_min 0.806
_exptl_absorpt_correction_type gaussian
_exptl_absorpt_process_details
;
CrysAlisPro 1.171.39.46 (Rigaku Oxford Diffraction, 2018)
Numerical absorption correction based on gaussian integration over
			a multifaceted crystal model
Empirical absorption correction using spherical harmonics,
 implemented in SCALE3 ABSPACK scaling algorithm.
;
_exptl_crystal_colour yellow
_exptl_crystal_colour_primary yellow
_exptl_crystal_density_diffrn 1.210
_exptl_crystal_description plate
_exptl_crystal_F_000 1504
_exptl_crystal_size_max 0.466
_exptl_crystal_size_mid 0.067
_exptl_crystal_size_min 0.02
_refine_diff_density_max 0.192
_refine_diff_density_min -0.207
_refine_diff_density_rms 0.049
_refine_ls_extinction_coef 0.00040(8)
_refine_ls_extinction_expression Fc^*^=kFc[1+0.001xFc^2^\l^3^/sin(2\q)]^-1/4^
_refine_ls_extinction_method 'SHELXL-2017/1 (Sheldrick 2017)'
_refine_ls_goodness_of_fit_ref 1.027
_refine_ls_hydrogen_treatment constr
_refine_ls_matrix_type full
_refine_ls_number_parameters 247
_refine_ls_number_reflns 3621
_refine_ls_number_restraints 0
_refine_ls_restrained_S_all 1.027
_refine_ls_R_factor_all 0.0881
_refine_ls_R_factor_gt 0.0549
_refine_ls_shift/su_max 0.000
_refine_ls_shift/su_mean 0.000
_refine_ls_structure_factor_coef Fsqd
_refine_ls_weighting_details 'w=1/[\s^2^(Fo^2^)+(0.0708P)^2^] where P=(Fo^2^+2Fc^2^)/3'
_refine_ls_weighting_scheme calc
_refine_ls_wR_factor_gt 0.1293
_refine_ls_wR_factor_ref 0.1547
_reflns_Friedel_coverage 0.000
_reflns_number_gt 2423
_reflns_number_total 3621
_reflns_threshold_expression 'I > 2\s(I)'
_cod_data_source_file d0sc05725h2.cif
_cod_data_source_block ajgi831_2_1
_cod_depositor_comments
;Adding full bibliography for 1559635--1559639.cif.

 Adding full bibliography for 1559635--1559639.cif.
;
_cod_database_code 1559639
_shelx_shelxl_version_number 2017/1
_chemical_oxdiff_formula 'C25 H24 N2'
_shelx_space_group_comment
;
The symmetry employed for this shelxl refinement is uniquely defined
by the following loop, which should always be used as a source of
symmetry information in preference to the above space-group names.
They are only intended as comments.
;
_shelx_estimated_absorpt_t_max 0.989
_shelx_estimated_absorpt_t_min 0.787
_reflns_odcompleteness_completeness 99.80
_reflns_odcompleteness_iscentric 1
_reflns_odcompleteness_theta 66.97
_olex2_refinement_description
;
1. Fixed Uiso
 At 1.2 times of:
  All C(H) groups, All C(H,H) groups
 At 1.5 times of:
  All C(H,H,H) groups
2.a Secondary CH2 refined with riding coordinates:
 C2(H2A,H2B), C3(H3A,H3B), C20(H20A,H20B)
2.b Aromatic/amide H refined with riding coordinates:
 C6(H6), C7(H7), C10(H10), C14(H14), C15(H15), C16(H16), C17(H17), C18(H18),
 C22(H22), C23(H23), C25(H25), C26(H26)
2.c Idealised Me refined as rotating group:
 C9(H9A,H9B,H9C), C27(H27A,H27B,H27C)
;
_olex2_submission_special_instructions 'No special instructions were received'
_oxdiff_exptl_absorpt_empirical_details
;
Empirical correction (ABSPACK) includes:
- Absorption correction using spherical harmonics
- Frame scaling
;
_oxdiff_exptl_absorpt_empirical_full_max 1.568
_oxdiff_exptl_absorpt_empirical_full_min 0.712

loop_
_space_group_symop_operation_xyz
'x, y, z'
'-x+1/2, -y, z+1/2'
'-x, y+1/2, -z+1/2'
'x+1/2, -y+1/2, -z'
'-x, -y, -z'
'x-1/2, y, -z-1/2'
'x, -y-1/2, z-1/2'
'-x-1/2, y-1/2, z'

loop_
_atom_site_label
_atom_site_type_symbol
_atom_site_fract_x
_atom_site_fract_y
_atom_site_fract_z
_atom_site_U_iso_or_equiv
_atom_site_adp_type
_atom_site_occupancy
_atom_site_site_symmetry_order
_atom_site_calc_flag
_atom_site_refinement_flags_posn
_atom_site_refinement_flags_adp
_atom_site_refinement_flags_occupancy
_atom_site_disorder_assembly
_atom_site_disorder_group
N1 N 0.20143(8) 0.2752(2) 0.30286(7) 0.0329(4) Uani 1 1 d . . . . .
N4 N 0.25698(8) 0.2800(2) 0.19689(7) 0.0349(4) Uani 1 1 d . . . . .
C2 C 0.16512(10) 0.3420(3) 0.25497(9) 0.0368(5) Uani 1 1 d . . . . .
H2A H 0.168784 0.469774 0.253596 0.044 Uiso 1 1 calc R . . . .
H2B H 0.120268 0.312257 0.260105 0.044 Uiso 1 1 calc R . . . .
C3 C 0.18874(9) 0.2653(3) 0.19976(9) 0.0373(5) Uani 1 1 d . . . . .
H3A H 0.176379 0.141884 0.197348 0.045 Uiso 1 1 calc R . . . .
H3B H 0.169608 0.327408 0.167296 0.045 Uiso 1 1 calc R . . . .
C5 C 0.29401(10) 0.2437(3) 0.15032(9) 0.0366(5) Uani 1 1 d . . . . .
C6 C 0.27637(11) 0.2042(3) 0.09489(10) 0.0457(6) Uani 1 1 d . . . . .
H6 H 0.233419 0.197838 0.084234 0.055 Uiso 1 1 calc R . . . .
C7 C 0.32362(12) 0.1745(3) 0.05602(10) 0.0494(6) Uani 1 1 d . . . . .
H7 H 0.312709 0.146836 0.017959 0.059 Uiso 1 1 calc R . . . .
C8 C 0.38736(11) 0.1839(3) 0.07097(10) 0.0455(6) Uani 1 1 d . . . . .
C9 C 0.43695(12) 0.1540(4) 0.02606(11) 0.0595(7) Uani 1 1 d . . . . .
H9A H 0.478097 0.187968 0.040991 0.089 Uiso 1 1 calc GR . . . .
H9B H 0.427178 0.223647 -0.007598 0.089 Uiso 1 1 calc GR . . . .
H9C H 0.437724 0.031046 0.015700 0.089 Uiso 1 1 calc GR . . . .
C10 C 0.40401(11) 0.2229(3) 0.12643(10) 0.0402(5) Uani 1 1 d . . . . .
H10 H 0.447059 0.229883 0.136703 0.048 Uiso 1 1 calc R . . . .
C11 C 0.35731(9) 0.2522(3) 0.16749(9) 0.0346(5) Uani 1 1 d . . . . .
C12 C 0.35734(9) 0.2915(3) 0.22729(9) 0.0323(5) Uani 1 1 d . . . . .
C13 C 0.41090(9) 0.3001(3) 0.26665(9) 0.0333(5) Uani 1 1 d . . . . .
C14 C 0.46207(9) 0.1873(3) 0.26154(10) 0.0389(5) Uani 1 1 d . . . . .
H14 H 0.463822 0.108605 0.230542 0.047 Uiso 1 1 calc R . . . .
C15 C 0.50998(10) 0.1890(3) 0.30099(10) 0.0469(6) Uani 1 1 d . . . . .
H15 H 0.544265 0.111221 0.296992 0.056 Uiso 1 1 calc R . . . .
C16 C 0.50851(11) 0.3030(4) 0.34629(11) 0.0522(6) Uani 1 1 d . . . . .
H16 H 0.541496 0.303027 0.373446 0.063 Uiso 1 1 calc R . . . .
C17 C 0.45883(10) 0.4167(3) 0.35186(10) 0.0473(6) Uani 1 1 d . . . . .
H17 H 0.457650 0.495172 0.382930 0.057 Uiso 1 1 calc R . . . .
C18 C 0.41073(10) 0.4168(3) 0.31228(9) 0.0400(5) Uani 1 1 d . . . . .
H18 H 0.377159 0.496935 0.316112 0.048 Uiso 1 1 calc R . . . .
C19 C 0.29508(10) 0.3057(3) 0.24299(9) 0.0324(5) Uani 1 1 d . . . . .
C20 C 0.26668(9) 0.3382(3) 0.29981(9) 0.0342(5) Uani 1 1 d . . . . .
H20A H 0.292089 0.279442 0.329273 0.041 Uiso 1 1 calc R . . . .
H20B H 0.267432 0.464152 0.307802 0.041 Uiso 1 1 calc R . . . .
C21 C 0.17497(10) 0.3010(3) 0.35807(9) 0.0352(5) Uani 1 1 d . . . . .
C22 C 0.20338(11) 0.2200(3) 0.40421(10) 0.0412(5) Uani 1 1 d . . . . .
H22 H 0.239817 0.151184 0.398489 0.049 Uiso 1 1 calc R . . . .
C23 C 0.17906(11) 0.2387(3) 0.45813(10) 0.0455(6) Uani 1 1 d . . . . .
H23 H 0.199287 0.182421 0.489002 0.055 Uiso 1 1 calc R . . . .
C24 C 0.12566(11) 0.3378(3) 0.46858(10) 0.0475(6) Uani 1 1 d . . . . .
C25 C 0.09771(11) 0.4157(4) 0.42237(11) 0.0535(7) Uani 1 1 d . . . . .
H25 H 0.060763 0.482381 0.428070 0.064 Uiso 1 1 calc R . . . .
C26 C 0.12167(10) 0.4001(3) 0.36785(10) 0.0459(6) Uani 1 1 d . . . . .
H26 H 0.101551 0.457366 0.337119 0.055 Uiso 1 1 calc R . . . .
C27 C 0.10070(13) 0.3576(4) 0.52809(11) 0.0632(8) Uani 1 1 d . . . . .
H27A H 0.107198 0.249410 0.549096 0.095 Uiso 1 1 calc GR . . . .
H27B H 0.055735 0.384016 0.526625 0.095 Uiso 1 1 calc GR . . . .
H27C H 0.122930 0.452084 0.547265 0.095 Uiso 1 1 calc GR . . . .

loop_
_atom_site_aniso_label
_atom_site_aniso_U_11
_atom_site_aniso_U_22
_atom_site_aniso_U_33
_atom_site_aniso_U_23
_atom_site_aniso_U_13
_atom_site_aniso_U_12
N1 0.0271(8) 0.0380(9) 0.0337(9) 0.0011(8) -0.0009(7) 0.0001(8)
N4 0.0302(9) 0.0433(10) 0.0313(9) -0.0005(8) -0.0024(7) 0.0010(8)
C2 0.0307(11) 0.0399(11) 0.0398(12) 0.0011(10) -0.0016(9) 0.0010(9)
C3 0.0289(10) 0.0452(12) 0.0378(12) 0.0026(10) -0.0043(9) -0.0002(10)
C5 0.0371(11) 0.0405(11) 0.0322(11) 0.0006(10) 0.0003(9) 0.0024(10)
C6 0.0412(12) 0.0602(15) 0.0356(12) -0.0021(12) -0.0044(10) 0.0003(11)
C7 0.0537(14) 0.0622(15) 0.0322(12) -0.0050(12) -0.0004(11) 0.0010(13)
C8 0.0501(13) 0.0505(13) 0.0360(12) 0.0029(11) 0.0054(11) 0.0045(12)
C9 0.0587(16) 0.0773(18) 0.0424(14) -0.0006(14) 0.0123(12) 0.0100(15)
C10 0.0391(11) 0.0438(12) 0.0376(12) 0.0036(11) 0.0024(10) 0.0026(10)
C11 0.0346(11) 0.0352(10) 0.0341(11) 0.0040(9) -0.0002(9) 0.0020(9)
C12 0.0298(10) 0.0342(10) 0.0330(10) 0.0024(9) 0.0012(9) -0.0010(9)
C13 0.0288(10) 0.0374(11) 0.0338(11) 0.0025(10) 0.0022(9) -0.0033(9)
C14 0.0311(11) 0.0438(12) 0.0418(12) 0.0042(10) 0.0049(9) -0.0009(10)
C15 0.0318(11) 0.0595(14) 0.0494(14) 0.0094(13) -0.0003(11) 0.0010(11)
C16 0.0357(12) 0.0766(17) 0.0442(13) 0.0101(14) -0.0089(11) -0.0079(13)
C17 0.0418(13) 0.0625(15) 0.0377(12) -0.0038(12) -0.0008(10) -0.0108(12)
C18 0.0358(11) 0.0447(11) 0.0396(12) -0.0022(10) 0.0029(10) -0.0047(10)
C19 0.0321(11) 0.0313(10) 0.0339(11) 0.0003(9) -0.0030(9) -0.0021(9)
C20 0.0279(10) 0.0394(11) 0.0353(11) -0.0030(10) 0.0008(9) -0.0034(9)
C21 0.0330(10) 0.0346(10) 0.0381(12) -0.0036(10) 0.0019(9) -0.0053(9)
C22 0.0394(11) 0.0475(12) 0.0367(12) -0.0021(11) -0.0007(10) 0.0014(11)
C23 0.0476(13) 0.0529(13) 0.0359(12) -0.0012(11) -0.0011(10) -0.0017(12)
C24 0.0469(13) 0.0558(14) 0.0398(13) -0.0051(12) 0.0096(11) -0.0053(12)
C25 0.0446(13) 0.0651(15) 0.0509(15) -0.0036(14) 0.0106(12) 0.0100(12)
C26 0.0413(12) 0.0539(14) 0.0426(13) 0.0016(12) 0.0049(11) 0.0087(12)
C27 0.0629(17) 0.0818(19) 0.0449(15) -0.0072(15) 0.0129(13) -0.0009(15)

loop_
_atom_type_symbol
_atom_type_description
_atom_type_scat_dispersion_real
_atom_type_scat_dispersion_imag
_atom_type_scat_source
C C 0.0181 0.0091 'International Tables Vol C Tables 4.2.6.8 and 6.1.1.4'
H H 0.0000 0.0000 'International Tables Vol C Tables 4.2.6.8 and 6.1.1.4'
N N 0.0311 0.0180 'International Tables Vol C Tables 4.2.6.8 and 6.1.1.4'

loop_
_exptl_crystal_face_index_h
_exptl_crystal_face_index_k
_exptl_crystal_face_index_l
_exptl_crystal_face_perp_dist
-1 0 1 0.0181
1 0 -1 0.0181
1 1 -1 0.2016
-1 -1 1 0.2016
0 0 -1 0.0100
0 0 1 0.0100

loop_
_geom_angle_atom_site_label_1
_geom_angle_atom_site_label_2
_geom_angle_atom_site_label_3
_geom_angle
_geom_angle_site_symmetry_1
_geom_angle_site_symmetry_3
_geom_angle_publ_flag
C2 N1 C20 110.18(16) . . ?
C21 N1 C2 116.31(16) . . ?
C21 N1 C20 111.70(16) . . ?
C5 N4 C3 126.20(17) . . ?
C19 N4 C3 124.38(17) . . ?
C19 N4 C5 108.69(17) . . ?
N1 C2 H2A 109.6 . . ?
N1 C2 H2B 109.6 . . ?
N1 C2 C3 110.40(16) . . ?
H2A C2 H2B 108.1 . . ?
C3 C2 H2A 109.6 . . ?
C3 C2 H2B 109.6 . . ?
N4 C3 C2 109.90(17) . . ?
N4 C3 H3A 109.7 . . ?
N4 C3 H3B 109.7 . . ?
C2 C3 H3A 109.7 . . ?
C2 C3 H3B 109.7 . . ?
H3A C3 H3B 108.2 . . ?
N4 C5 C6 129.5(2) . . ?
N4 C5 C11 108.04(18) . . ?
C6 C5 C11 122.5(2) . . ?
C5 C6 H6 121.3 . . ?
C7 C6 C5 117.5(2) . . ?
C7 C6 H6 121.3 . . ?
C6 C7 H7 119.0 . . ?
C6 C7 C8 122.0(2) . . ?
C8 C7 H7 119.0 . . ?
C7 C8 C9 119.5(2) . . ?
C10 C8 C7 119.6(2) . . ?
C10 C8 C9 120.9(2) . . ?
C8 C9 H9A 109.5 . . ?
C8 C9 H9B 109.5 . . ?
C8 C9 H9C 109.5 . . ?
H9A C9 H9B 109.5 . . ?
H9A C9 H9C 109.5 . . ?
H9B C9 H9C 109.5 . . ?
C8 C10 H10 119.9 . . ?
C8 C10 C11 120.1(2) . . ?
C11 C10 H10 119.9 . . ?
C5 C11 C12 106.90(18) . . ?
C10 C11 C5 118.2(2) . . ?
C10 C11 C12 134.9(2) . . ?
C11 C12 C13 128.71(19) . . ?
C19 C12 C11 106.14(18) . . ?
C19 C12 C13 124.93(19) . . ?
C14 C13 C12 121.43(19) . . ?
C14 C13 C18 117.9(2) . . ?
C18 C13 C12 120.63(19) . . ?
C13 C14 H14 119.6 . . ?
C15 C14 C13 120.8(2) . . ?
C15 C14 H14 119.6 . . ?
C14 C15 H15 119.7 . . ?
C14 C15 C16 120.6(2) . . ?
C16 C15 H15 119.7 . . ?
C15 C16 H16 120.2 . . ?
C17 C16 C15 119.7(2) . . ?
C17 C16 H16 120.2 . . ?
C16 C17 H17 119.9 . . ?
C16 C17 C18 120.2(2) . . ?
C18 C17 H17 119.9 . . ?
C13 C18 H18 119.5 . . ?
C17 C18 C13 120.9(2) . . ?
C17 C18 H18 119.5 . . ?
N4 C19 C12 110.21(18) . . ?
N4 C19 C20 119.70(18) . . ?
C12 C19 C20 130.07(18) . . ?
N1 C20 C19 111.77(17) . . ?
N1 C20 H20A 109.3 . . ?
N1 C20 H20B 109.3 . . ?
C19 C20 H20A 109.3 . . ?
C19 C20 H20B 109.3 . . ?
H20A C20 H20B 107.9 . . ?
C22 C21 N1 118.35(18) . . ?
C26 C21 N1 123.4(2) . . ?
C26 C21 C22 118.3(2) . . ?
C21 C22 H22 119.7 . . ?
C23 C22 C21 120.5(2) . . ?
C23 C22 H22 119.7 . . ?
C22 C23 H23 119.1 . . ?
C22 C23 C24 121.8(2) . . ?
C24 C23 H23 119.1 . . ?
C23 C24 C27 120.5(2) . . ?
C25 C24 C23 116.9(2) . . ?
C25 C24 C27 122.5(2) . . ?
C24 C25 H25 118.9 . . ?
C24 C25 C26 122.3(2) . . ?
C26 C25 H25 118.9 . . ?
C21 C26 H26 119.9 . . ?
C25 C26 C21 120.2(2) . . ?
C25 C26 H26 119.9 . . ?
C24 C27 H27A 109.5 . . ?
C24 C27 H27B 109.5 . . ?
C24 C27 H27C 109.5 . . ?
H27A C27 H27B 109.5 . . ?
H27A C27 H27C 109.5 . . ?
H27B C27 H27C 109.5 . . ?

loop_
_geom_bond_atom_site_label_1
_geom_bond_atom_site_label_2
_geom_bond_distance
_geom_bond_site_symmetry_2
_geom_bond_publ_flag
N1 C2 1.461(3) . ?
N1 C20 1.474(2) . ?
N1 C21 1.431(3) . ?
N4 C3 1.460(3) . ?
N4 C5 1.379(3) . ?
N4 C19 1.370(3) . ?
C2 H2A 0.9900 . ?
C2 H2B 0.9900 . ?
C2 C3 1.514(3) . ?
C3 H3A 0.9900 . ?
C3 H3B 0.9900 . ?
C5 C6 1.392(3) . ?
C5 C11 1.409(3) . ?
C6 H6 0.9500 . ?
C6 C7 1.380(3) . ?
C7 H7 0.9500 . ?
C7 C8 1.404(3) . ?
C8 C9 1.512(3) . ?
C8 C10 1.386(3) . ?
C9 H9A 0.9800 . ?
C9 H9B 0.9800 . ?
C9 H9C 0.9800 . ?
C10 H10 0.9500 . ?
C10 C11 1.405(3) . ?
C11 C12 1.440(3) . ?
C12 C13 1.472(3) . ?
C12 C19 1.381(3) . ?
C13 C14 1.400(3) . ?
C13 C18 1.402(3) . ?
C14 H14 0.9500 . ?
C14 C15 1.380(3) . ?
C15 H15 0.9500 . ?
C15 C16 1.383(4) . ?
C16 H16 0.9500 . ?
C16 C17 1.381(4) . ?
C17 H17 0.9500 . ?
C17 C18 1.385(3) . ?
C18 H18 0.9500 . ?
C19 C20 1.490(3) . ?
C20 H20A 0.9900 . ?
C20 H20B 0.9900 . ?
C21 C22 1.392(3) . ?
C21 C26 1.388(3) . ?
C22 H22 0.9500 . ?
C22 C23 1.379(3) . ?
C23 H23 0.9500 . ?
C23 C24 1.393(3) . ?
C24 C25 1.378(4) . ?
C24 C27 1.506(3) . ?
C25 H25 0.9500 . ?
C25 C26 1.386(3) . ?
C26 H26 0.9500 . ?
C27 H27A 0.9800 . ?
C27 H27B 0.9800 . ?
C27 H27C 0.9800 . ?

loop_
_exptl_oxdiff_crystal_face_indexfrac_h
_exptl_oxdiff_crystal_face_indexfrac_k
_exptl_oxdiff_crystal_face_indexfrac_l
_exptl_oxdiff_crystal_face_x
_exptl_oxdiff_crystal_face_y
_exptl_oxdiff_crystal_face_z
-0.9992 0.0008 1.0032 -0.0224 -0.0916 -0.0252
0.9992 -0.0008 -1.0032 0.0224 0.0916 0.0252
0.9964 0.9989 -1.0054 -0.0012 0.0439 0.2175
-0.9964 -0.9989 1.0054 0.0012 -0.0439 -0.2175
-0.0002 -0.0006 -1.0014 -0.0368 0.0535 0.0087
0.0002 0.0006 1.0014 0.0368 -0.0535 -0.0087
